data_7123887
loop_
_publ_author_name
'Chen, Weixing'
'Zhao, Yanxia'
'Xu, Wenhua'
'Su, Ji-Hu'
'Shen, Lingyi'
'Liu, Li'
'Wu, Biao'
'Yang, Xiao-Juan'

_publ_section_title
;
 Reductive linear- and cyclo-trimerization of isocyanides using an
 Al--Al-bonded compound
;
_journal_name_full 'Chemical Communications'
_journal_paper_doi 10.1039/C9CC04344F
_journal_year 2019
_chemical_formula_sum 'C192 H302 Al4 N14 Na2 O9'
_chemical_formula_weight 3104.36
_space_group_crystal_system monoclinic
_space_group_IT_number 15
_space_group_name_Hall '-C 2yc'
_space_group_name_H-M_alt 'C 1 2/c 1'
_symmetry_space_group_name_Hall '-C 2yc'
_symmetry_space_group_name_H-M 'C 1 2/c 1'
_atom_sites_solution_hydrogens geom
_atom_sites_solution_primary direct
_atom_sites_solution_secondary difmap
_audit_block_doi 10.5517/ccdc.csd.cc21pb58
_audit_creation_method SHELXL-2014/7
_audit_update_record
;
2019-02-21 deposited with the CCDC.    2019-07-19 downloaded from the CCDC.
;
_cell_angle_alpha 90.00(3)
_cell_angle_beta 111.31(3)
_cell_angle_gamma 90.00(3)
_cell_formula_units_Z 4
_cell_length_a 26.810(5)
_cell_length_b 26.916(5)
_cell_length_c 28.097(6)
_cell_measurement_reflns_used 9980
_cell_measurement_temperature 153(2)
_cell_measurement_theta_max 24.70
_cell_measurement_theta_min 2.30
_cell_volume 18889(7)
_computing_cell_refinement 'Bruker SMART'
_computing_data_collection 'Bruker SMART APEX II'
_computing_data_reduction 'Bruker SAINT'
_computing_molecular_graphics SHELXTL
_computing_publication_material SHELXTL
_computing_structure_refinement 'SHELXL-2014/7 (Sheldrick, 2014)'
_computing_structure_solution 'SHELXL-2014/7 (Sheldrick, 2014)'
_diffrn_ambient_temperature 153(2)
_diffrn_detector_area_resol_mean 'fine-focus sealed tube'
_diffrn_measured_fraction_theta_full 0.992
_diffrn_measured_fraction_theta_max 0.992
_diffrn_measurement_device_type 'Bruker APEX II area detector'
_diffrn_measurement_method '\w scan'
_diffrn_radiation_type MoK\a
_diffrn_radiation_wavelength 0.71073
_diffrn_reflns_av_R_equivalents 0.1012
_diffrn_reflns_av_unetI/netI 0.0722
_diffrn_reflns_Laue_measured_fraction_full 0.992
_diffrn_reflns_Laue_measured_fraction_max 0.992
_diffrn_reflns_limit_h_max 31
_diffrn_reflns_limit_h_min -26
_diffrn_reflns_limit_k_max 31
_diffrn_reflns_limit_k_min -31
_diffrn_reflns_limit_l_max 31
_diffrn_reflns_limit_l_min -33
_diffrn_reflns_number 103837
_diffrn_reflns_point_group_measured_fraction_full 0.992
_diffrn_reflns_point_group_measured_fraction_max 0.992
_diffrn_reflns_theta_full 24.748
_diffrn_reflns_theta_max 24.748
_diffrn_reflns_theta_min 2.225
_exptl_absorpt_coefficient_mu 0.087
_exptl_absorpt_correction_type multi-scan
_exptl_absorpt_process_details SADABS
_exptl_crystal_colour red
_exptl_crystal_density_diffrn 1.092
_exptl_crystal_density_meas ?
_exptl_crystal_description block
_exptl_crystal_F_000 6792
_exptl_crystal_size_max 0.300
_exptl_crystal_size_mid 0.250
_exptl_crystal_size_min 0.250
_exptl_transmission_factor_max 0.7451
_exptl_transmission_factor_min 0.4427
_refine_diff_density_max 1.328
_refine_diff_density_min -1.300
_refine_diff_density_rms 0.068
_refine_ls_extinction_method none
_refine_ls_goodness_of_fit_ref 1.177
_refine_ls_hydrogen_treatment constr
_refine_ls_matrix_type full
_refine_ls_number_parameters 1002
_refine_ls_number_reflns 16063
_refine_ls_number_restraints 72
_refine_ls_restrained_S_all 1.184
_refine_ls_R_factor_all 0.1686
_refine_ls_R_factor_gt 0.1013
_refine_ls_shift/su_max 0.002
_refine_ls_shift/su_mean 0.000
_refine_ls_structure_factor_coef Fsqd
_refine_ls_weighting_details 'w=1/[\s^2^(Fo^2^)+(0.0500P)^2^+80.8100P] where P=(Fo^2^+2Fc^2^)/3'
_refine_ls_weighting_scheme calc
_refine_ls_wR_factor_gt 0.2179
_refine_ls_wR_factor_ref 0.2531
_reflns_Friedel_coverage 0.000
_reflns_number_gt 9261
_reflns_number_total 16063
_reflns_threshold_expression 'I > 2\s(I)'
_cod_data_source_file c9cc04344f6.cif
_cod_data_source_block 02_a
_cod_depositor_comments
;
The following automatic conversions were performed:

'_exptl_absorpt_correction_type' value 'Multi-scan' changed to
'multi-scan' according to
/home/data/users/saulius/crontab/automatic-downloads/rss-feeds/RSC/lib/dictionaries/cif_core.dic
dictionary named 'cif_core.dic' version 2.4.2 from 2011-04-26.

'_exptl_crystal_density_meas' value 'not measured' was changed to '?'
- the value is perceived as not measured.

Automatic conversion script
Id: cif_fix_values 4973 2017-02-22 13:04:09Z antanas 
;
_cod_database_code 7123887
_shelx_shelxl_version_number 2014/7
_shelx_space_group_comment
;
The symmetry employed for this shelxl refinement is uniquely defined
by the following loop, which should always be used as a source of
symmetry information in preference to the above space-group names.
They are only intended as comments.
;
_shelx_estimated_absorpt_t_min 0.974
_shelx_estimated_absorpt_t_max 0.979

loop_
_space_group_symop_operation_xyz
'x, y, z'
'-x, y, -z+1/2'
'x+1/2, y+1/2, z'
'-x+1/2, y+1/2, -z+1/2'
'-x, -y, -z'
'x, -y, z-1/2'
'-x+1/2, -y+1/2, -z'
'x+1/2, -y+1/2, z-1/2'

loop_
_atom_site_label
_atom_site_type_symbol
_atom_site_fract_x
_atom_site_fract_y
_atom_site_fract_z
_atom_site_U_iso_or_equiv
_atom_site_adp_type
_atom_site_occupancy
_atom_site_site_symmetry_order
_atom_site_calc_flag
_atom_site_refinement_flags_posn
_atom_site_refinement_flags_adp
_atom_site_refinement_flags_occupancy
Al1 Al 0.94383(6) 0.24222(5) 0.45863(5) 0.0462(4) Uani 1 1 d . . .
Al2 Al 0.81015(5) 0.22972(5) 0.29512(5) 0.0350(3) Uani 1 1 d . . .
C1 C 0.99372(17) 0.27885(18) 0.55152(16) 0.0415(11) Uani 1 1 d . . .
C2 C 0.99559(17) 0.22914(18) 0.55814(16) 0.0424(11) Uani 1 1 d . . .
C3 C 1.03095(19) 0.3145(2) 0.58784(18) 0.0544(14) Uani 1 1 d . . .
H3A H 1.0469 0.2989 0.6215 0.082 Uiso 1 1 calc R U .
H3B H 1.0111 0.3443 0.5906 0.082 Uiso 1 1 calc R U .
H3C H 1.0594 0.3238 0.5753 0.082 Uiso 1 1 calc R U .
C4 C 1.0349(2) 0.2031(2) 0.60356(18) 0.0598(15) Uani 1 1 d . . .
H4A H 1.0688 0.1986 0.5983 0.090 Uiso 1 1 calc R U .
H4B H 1.0206 0.1706 0.6077 0.090 Uiso 1 1 calc R U .
H4C H 1.0410 0.2232 0.6343 0.090 Uiso 1 1 calc R U .
C5 C 0.94437(18) 0.34788(17) 0.50083(16) 0.0410(11) Uani 1 1 d . . .
C6 C 0.90907(19) 0.36336(18) 0.52497(17) 0.0446(12) Uani 1 1 d . . .
C7 C 0.8975(2) 0.4135(2) 0.52629(19) 0.0568(14) Uani 1 1 d . . .
H7 H 0.8746 0.4239 0.5435 0.068 Uiso 1 1 calc R U .
C8 C 0.9187(2) 0.4486(2) 0.5031(2) 0.0634(15) Uani 1 1 d . . .
H8 H 0.9103 0.4827 0.5042 0.076 Uiso 1 1 calc R U .
C9 C 0.9518(2) 0.43387(19) 0.4785(2) 0.0587(14) Uani 1 1 d . . .
H9 H 0.9658 0.4581 0.4622 0.070 Uiso 1 1 calc R U .
C10 C 0.96563(19) 0.38380(18) 0.47683(17) 0.0465(12) Uani 1 1 d . . .
C11 C 0.88216(18) 0.32674(19) 0.54909(17) 0.0456(12) Uani 1 1 d . . .
H11 H 0.8859 0.2929 0.5362 0.055 Uiso 1 1 calc R U .
C12 C 0.82211(19) 0.3375(2) 0.53379(19) 0.0534(13) Uani 1 1 d . . .
H12A H 0.8172 0.3671 0.5519 0.080 Uiso 1 1 calc R U .
H12B H 0.8046 0.3090 0.5428 0.080 Uiso 1 1 calc R U .
H12C H 0.8063 0.3432 0.4969 0.080 Uiso 1 1 calc R U .
C13 C 0.9083(2) 0.3255(2) 0.60778(18) 0.0641(15) Uani 1 1 d . . .
H13A H 0.9456 0.3146 0.6178 0.096 Uiso 1 1 calc R U .
H13B H 0.8887 0.3024 0.6215 0.096 Uiso 1 1 calc R U .
H13C H 0.9073 0.3589 0.6214 0.096 Uiso 1 1 calc R U .
C14 C 1.0043(2) 0.3708(2) 0.45116(19) 0.0546(13) Uani 1 1 d . . .
H14 H 1.0090 0.3339 0.4529 0.066 Uiso 1 1 calc R U .
C15 C 1.0591(2) 0.3942(3) 0.4795(3) 0.0814(19) Uani 1 1 d . . .
H15A H 1.0560 0.4305 0.4771 0.122 Uiso 1 1 calc R U .
H15B H 1.0846 0.3830 0.4641 0.122 Uiso 1 1 calc R U .
H15C H 1.0719 0.3842 0.5155 0.122 Uiso 1 1 calc R U .
C16 C 0.9840(3) 0.3859(3) 0.3946(2) 0.0826(19) Uani 1 1 d . . .
H16A H 0.9491 0.3705 0.3767 0.124 Uiso 1 1 calc R U .
H16B H 1.0096 0.3747 0.3792 0.124 Uiso 1 1 calc R U .
H16C H 0.9805 0.4221 0.3919 0.124 Uiso 1 1 calc R U .
C17 C 0.9478(2) 0.1516(2) 0.5237(2) 0.0697(7) Uani 1 1 d . . .
C18 C 0.9611(2) 0.1106(2) 0.4990(2) 0.0697(7) Uani 1 1 d . . .
C19 C 0.9418(2) 0.0638(2) 0.5041(2) 0.0697(7) Uani 1 1 d . . .
H19 H 0.9499 0.0364 0.4867 0.084 Uiso 1 1 calc R U .
C20 C 0.9114(2) 0.0559(2) 0.5336(2) 0.0658(16) Uani 1 1 d . . .
H20 H 0.8981 0.0237 0.5362 0.079 Uiso 1 1 calc R U .
C21 C 0.9005(2) 0.0956(2) 0.5594(2) 0.0590(14) Uani 1 1 d . . .
H21 H 0.8805 0.0901 0.5807 0.071 Uiso 1 1 calc R U .
C22 C 0.91792(18) 0.14346(18) 0.55520(18) 0.0469(12) Uani 1 1 d . . .
C23 C 0.9992(2) 0.1157(2) 0.4712(2) 0.0697(7) Uani 1 1 d . . .
H23 H 0.9993 0.1509 0.4597 0.084 Uiso 1 1 calc R U .
C24 C 1.0552(2) 0.1012(2) 0.5074(2) 0.0697(7) Uani 1 1 d . U .
H24A H 1.0542 0.0677 0.5206 0.105 Uiso 1 1 calc R U .
H24B H 1.0673 0.1248 0.5359 0.105 Uiso 1 1 calc R U .
H24C H 1.0799 0.1019 0.4889 0.105 Uiso 1 1 calc R U .
C25 C 0.9893(2) 0.0816(2) 0.4272(2) 0.0697(7) Uani 1 1 d . U .
H25A H 0.9814 0.0482 0.4367 0.105 Uiso 1 1 calc R U .
H25B H 1.0212 0.0803 0.4180 0.105 Uiso 1 1 calc R U .
H25C H 0.9588 0.0937 0.3980 0.105 Uiso 1 1 calc R U .
C26 C 0.9029(2) 0.1846(2) 0.58493(18) 0.0515(13) Uani 1 1 d . . .
H26 H 0.9189 0.2163 0.5787 0.062 Uiso 1 1 calc R U .
C27 C 0.8419(2) 0.1917(2) 0.5671(2) 0.0617(15) Uani 1 1 d . . .
H27A H 0.8275 0.1987 0.5304 0.092 Uiso 1 1 calc R U .
H27B H 0.8340 0.2196 0.5857 0.092 Uiso 1 1 calc R U .
H27C H 0.8255 0.1614 0.5740 0.092 Uiso 1 1 calc R U .
C28 C 0.9251(3) 0.1745(3) 0.6427(2) 0.0796(19) Uani 1 1 d . . .
H28A H 0.9073 0.1453 0.6501 0.119 Uiso 1 1 calc R U .
H28B H 0.9185 0.2034 0.6607 0.119 Uiso 1 1 calc R U .
H28C H 0.9637 0.1684 0.6541 0.119 Uiso 1 1 calc R U .
C29 C 0.71249(16) 0.25686(18) 0.23817(16) 0.0380(11) Uani 1 1 d . . .
C30 C 0.71234(16) 0.20719(18) 0.23381(16) 0.0377(10) Uani 1 1 d . . .
C31 C 0.66348(17) 0.28780(19) 0.23145(19) 0.0498(13) Uani 1 1 d . . .
H31A H 0.6314 0.2695 0.2107 0.075 Uiso 1 1 calc R U .
H31B H 0.6655 0.3190 0.2143 0.075 Uiso 1 1 calc R U .
H31C H 0.6617 0.2950 0.2650 0.075 Uiso 1 1 calc R U .
C32 C 0.66306(18) 0.1748(2) 0.22236(19) 0.0518(13) Uani 1 1 d . . .
H32A H 0.6598 0.1643 0.2545 0.078 Uiso 1 1 calc R U .
H32B H 0.6663 0.1455 0.2030 0.078 Uiso 1 1 calc R U .
H32C H 0.6312 0.1938 0.2022 0.078 Uiso 1 1 calc R U .
C33 C 0.76856(17) 0.33116(17) 0.24945(17) 0.0411(11) Uani 1 1 d . . .
C34 C 0.78004(18) 0.36759(17) 0.28808(17) 0.0424(11) Uani 1 1 d . . .
C35 C 0.7863(2) 0.41686(19) 0.2765(2) 0.0542(13) Uani 1 1 d . . .
H35 H 0.7949 0.4410 0.3029 0.065 Uiso 1 1 calc R U .
C36 C 0.7803(2) 0.4316(2) 0.2276(2) 0.0608(15) Uani 1 1 d . . .
H36 H 0.7847 0.4655 0.2205 0.073 Uiso 1 1 calc R U .
C37 C 0.7679(2) 0.3967(2) 0.1896(2) 0.0599(14) Uani 1 1 d . . .
H37 H 0.7627 0.4069 0.1557 0.072 Uiso 1 1 calc R U .
C38 C 0.76278(19) 0.34667(19) 0.19927(18) 0.0489(12) Uani 1 1 d . . .
C39 C 0.78387(19) 0.35488(19) 0.34154(17) 0.0479(12) Uani 1 1 d . . .
H39 H 0.7776 0.3183 0.3425 0.058 Uiso 1 1 calc R U .
C40 C 0.7402(3) 0.3813(2) 0.3552(2) 0.0814(19) Uani 1 1 d . . .
H40A H 0.7440 0.4174 0.3529 0.122 Uiso 1 1 calc R U .
H40B H 0.7437 0.3725 0.3901 0.122 Uiso 1 1 calc R U .
H40C H 0.7049 0.3710 0.3314 0.122 Uiso 1 1 calc R U .
C41 C 0.8391(2) 0.3657(3) 0.3804(2) 0.085(2) Uani 1 1 d . . .
H41A H 0.8659 0.3474 0.3714 0.127 Uiso 1 1 calc R U .
H41B H 0.8407 0.3554 0.4144 0.127 Uiso 1 1 calc R U .
H41C H 0.8463 0.4014 0.3807 0.127 Uiso 1 1 calc R U .
C42 C 0.6935(3) 0.3151(3) 0.1177(2) 0.103(3) Uani 1 1 d . . .
H42A H 0.6686 0.3076 0.1350 0.155 Uiso 1 1 calc R U .
H42B H 0.6878 0.2916 0.0895 0.155 Uiso 1 1 calc R U .
H42C H 0.6872 0.3491 0.1041 0.155 Uiso 1 1 calc R U .
C43 C 0.7506(3) 0.3106(2) 0.1553(2) 0.0688(17) Uani 1 1 d . . .
H43 H 0.7555 0.2762 0.1697 0.083 Uiso 1 1 calc R U .
C44 C 0.7892(3) 0.3171(3) 0.1263(2) 0.090(2) Uani 1 1 d . . .
H44A H 0.7828 0.3494 0.1090 0.135 Uiso 1 1 calc R U .
H44B H 0.7831 0.2906 0.1009 0.135 Uiso 1 1 calc R U .
H44C H 0.8263 0.3156 0.1505 0.135 Uiso 1 1 calc R U .
C45 C 0.76691(18) 0.13599(18) 0.22962(17) 0.0424(11) Uani 1 1 d . . .
C46 C 0.75373(19) 0.1304(2) 0.17671(19) 0.0524(13) Uani 1 1 d . . .
C47 C 0.7538(2) 0.0829(2) 0.1565(2) 0.0640(16) Uani 1 1 d . . .
H47 H 0.7438 0.0792 0.1206 0.077 Uiso 1 1 calc R U .
C48 C 0.7679(2) 0.0415(2) 0.1869(2) 0.0691(17) Uani 1 1 d . . .
H48 H 0.7681 0.0097 0.1725 0.083 Uiso 1 1 calc R U .
C49 C 0.7816(2) 0.0471(2) 0.2383(2) 0.0629(15) Uani 1 1 d . . .
H49 H 0.7915 0.0185 0.2595 0.075 Uiso 1 1 calc R U .
C50 C 0.7816(2) 0.09315(19) 0.2608(2) 0.0509(13) Uani 1 1 d . . .
C51 C 0.7388(2) 0.1737(2) 0.13922(19) 0.0641(16) Uani 1 1 d . . .
H51 H 0.7439 0.2052 0.1594 0.077 Uiso 1 1 calc R U .
C52 C 0.6806(3) 0.1716(3) 0.1030(2) 0.104(3) Uani 1 1 d . . .
H52A H 0.6746 0.1412 0.0825 0.156 Uiso 1 1 calc R U .
H52B H 0.6726 0.2006 0.0803 0.156 Uiso 1 1 calc R U .
H52C H 0.6571 0.1716 0.1228 0.156 Uiso 1 1 calc R U .
C53 C 0.7753(3) 0.1759(2) 0.1080(2) 0.0756(18) Uani 1 1 d . . .
H53A H 0.8127 0.1782 0.1312 0.113 Uiso 1 1 calc R U .
H53B H 0.7661 0.2052 0.0857 0.113 Uiso 1 1 calc R U .
H53C H 0.7703 0.1458 0.0872 0.113 Uiso 1 1 calc R U .
C54 C 0.7944(2) 0.0963(2) 0.3180(2) 0.0578(14) Uani 1 1 d . U .
C55 C 0.7408(7) 0.0803(5) 0.3279(8) 0.064(4) Uani 0.5 1 d . . P
C56 C 0.8466(5) 0.0743(5) 0.3472(3) 0.196(6) Uani 1 1 d . U .
H56A H 0.8494 0.0416 0.3329 0.294 Uiso 1 1 calc R U .
H56B H 0.8502 0.0705 0.3830 0.294 Uiso 1 1 calc R U .
H56C H 0.8751 0.0960 0.3451 0.294 Uiso 1 1 calc R U .
C57 C 0.9632(4) 0.2405(4) 0.4030(4) 0.0352(16) Uani 0.5 1 d . U P
C58 C 0.91094(18) 0.23502(19) 0.3606(2) 0.0519(13) Uani 1 1 d . . .
C59 C 0.8807(2) 0.23161(17) 0.39323(18) 0.0492(13) Uani 1 1 d . . .
C60 C 0.9125(2) 0.2327(2) 0.2740(2) 0.0656(16) Uani 1 1 d . U .
C61 C 0.9359(4) 0.2826(4) 0.2708(4) 0.147(4) Uani 1 1 d . . .
H61A H 0.9069 0.3065 0.2554 0.221 Uiso 1 1 calc R U .
H61B H 0.9579 0.2801 0.2497 0.221 Uiso 1 1 calc R U .
H61C H 0.9581 0.2938 0.3052 0.221 Uiso 1 1 calc R U .
C62 C 0.9472(4) 0.1862(4) 0.2815(4) 0.148(4) Uani 1 1 d . . .
H62A H 0.9761 0.1874 0.3151 0.222 Uiso 1 1 calc R U .
H62B H 0.9626 0.1846 0.2548 0.222 Uiso 1 1 calc R U .
H62C H 0.9252 0.1566 0.2795 0.222 Uiso 1 1 calc R U .
C63 C 0.8690(3) 0.2247(4) 0.2206(3) 0.141(4) Uani 1 1 d . . .
H63A H 0.8487 0.1946 0.2209 0.211 Uiso 1 1 calc R U .
H63B H 0.8861 0.2212 0.1953 0.211 Uiso 1 1 calc R U .
H63C H 0.8448 0.2534 0.2118 0.211 Uiso 1 1 calc R U .
C64 C 0.79355(18) 0.21708(18) 0.39861(17) 0.0432(11) Uani 1 1 d . . .
C65 C 0.7977(2) 0.25945(19) 0.43560(18) 0.0563(14) Uani 1 1 d . . .
H65A H 0.8353 0.2642 0.4576 0.085 Uiso 1 1 calc R U .
H65B H 0.7766 0.2514 0.4567 0.085 Uiso 1 1 calc R U .
H65C H 0.7839 0.2900 0.4164 0.085 Uiso 1 1 calc R U .
C66 C 0.8102(2) 0.16832(18) 0.42948(18) 0.0531(13) Uani 1 1 d . . .
H66A H 0.8095 0.1409 0.4063 0.080 Uiso 1 1 calc R U .
H66B H 0.7852 0.1612 0.4468 0.080 Uiso 1 1 calc R U .
H66C H 0.8464 0.1719 0.4549 0.080 Uiso 1 1 calc R U .
C67 C 0.73611(18) 0.2131(2) 0.36130(17) 0.0503(13) Uani 1 1 d . . .
H67A H 0.7258 0.2441 0.3419 0.075 Uiso 1 1 calc R U .
H67B H 0.7123 0.2072 0.3802 0.075 Uiso 1 1 calc R U .
H67C H 0.7331 0.1854 0.3377 0.075 Uiso 1 1 calc R U .
C68 C 1.06217(18) 0.23971(19) 0.42808(18) 0.0477(8) Uani 1 1 d . . .
C69 C 1.0895(3) 0.2826(3) 0.4110(2) 0.089(2) Uani 1 1 d . . .
H69A H 1.0792 0.2817 0.3738 0.134 Uiso 1 1 calc R U .
H69B H 1.1284 0.2792 0.4273 0.134 Uiso 1 1 calc R U .
H69C H 1.0782 0.3143 0.4211 0.134 Uiso 1 1 calc R U .
C70 C 1.0825(2) 0.1907(2) 0.4144(2) 0.0799(19) Uani 1 1 d . . .
H70A H 1.0666 0.1629 0.4265 0.120 Uiso 1 1 calc R U .
H70B H 1.1216 0.1893 0.4307 0.120 Uiso 1 1 calc R U .
H70C H 1.0723 0.1885 0.3773 0.120 Uiso 1 1 calc R U .
C71 C 1.0756(2) 0.2425(2) 0.4845(2) 0.0670(16) Uani 1 1 d . . .
H71A H 1.0629 0.2742 0.4930 0.100 Uiso 1 1 calc R U .
H71B H 1.1145 0.2401 0.5020 0.100 Uiso 1 1 calc R U .
H71C H 1.0582 0.2150 0.4953 0.100 Uiso 1 1 calc R U .
C72 C 0.5407(3) 0.4483(4) 0.1524(3) 0.124(3) Uani 1 1 d . . .
H72A H 0.5363 0.4848 0.1520 0.149 Uiso 1 1 calc R U .
H72B H 0.5118 0.4339 0.1225 0.149 Uiso 1 1 calc R U .
C73 C 0.5953(5) 0.4343(5) 0.1522(5) 0.173(6) Uani 1 1 d . . .
H73A H 0.5933 0.4038 0.1319 0.207 Uiso 1 1 calc R U .
H73B H 0.6105 0.4615 0.1380 0.207 Uiso 1 1 calc R U .
C74 C 0.6266(4) 0.4262(4) 0.2051(6) 0.156(5) Uani 1 1 d . . .
H74A H 0.6389 0.4580 0.2233 0.188 Uiso 1 1 calc R U .
H74B H 0.6580 0.4049 0.2093 0.188 Uiso 1 1 calc R U .
C75 C 0.5886(3) 0.4014(3) 0.2228(4) 0.113(3) Uani 1 1 d . . .
H75A H 0.5846 0.3660 0.2124 0.135 Uiso 1 1 calc R U .
H75B H 0.6003 0.4033 0.2605 0.135 Uiso 1 1 calc R U .
C76 C 0.5790(4) 0.5551(3) 0.2808(3) 0.119(3) Uani 1 1 d . . .
H76A H 0.5475 0.5705 0.2543 0.143 Uiso 1 1 calc R U .
H76B H 0.6070 0.5494 0.2662 0.143 Uiso 1 1 calc R U .
C77 C 0.5991(5) 0.5866(3) 0.3257(4) 0.141(4) Uani 1 1 d . . .
H77A H 0.5702 0.6082 0.3282 0.169 Uiso 1 1 calc R U .
H77B H 0.6286 0.6079 0.3243 0.169 Uiso 1 1 calc R U .
C78 C 0.6037(5) 0.5031(4) 0.3467(4) 0.166(5) Uani 1 1 d . . .
H78A H 0.6354 0.4863 0.3439 0.199 Uiso 1 1 calc R U .
H78B H 0.5893 0.4821 0.3676 0.199 Uiso 1 1 calc R U .
C79 C 0.6186(4) 0.5522(4) 0.3703(3) 0.128(3) Uani 1 1 d . . .
H79A H 0.6579 0.5550 0.3880 0.154 Uiso 1 1 calc R U .
H79B H 0.6008 0.5590 0.3949 0.154 Uiso 1 1 calc R U .
C80 C 0.5233(2) 0.0436(3) 0.1406(2) 0.0756(18) Uani 1 1 d . . .
H80A H 0.5008 0.0735 0.1367 0.091 Uiso 1 1 calc R U .
H80B H 0.5011 0.0164 0.1197 0.091 Uiso 1 1 calc R U .
C81 C 0.5699(3) 0.0542(3) 0.1246(2) 0.0789(18) Uani 1 1 d . . .
H81A H 0.5606 0.0480 0.0876 0.095 Uiso 1 1 calc R U .
H81B H 0.5820 0.0891 0.1322 0.095 Uiso 1 1 calc R U .
C82 C 0.6119(3) 0.0190(3) 0.1558(3) 0.0821(19) Uani 1 1 d . . .
H82A H 0.6083 -0.0137 0.1386 0.099 Uiso 1 1 calc R U .
H82B H 0.6482 0.0323 0.1625 0.099 Uiso 1 1 calc R U .
C83 C 0.6008(3) 0.0150(4) 0.2035(3) 0.111(3) Uani 1 1 d . . .
H83A H 0.6066 -0.0196 0.2164 0.133 Uiso 1 1 calc R U .
H83B H 0.6252 0.0370 0.2300 0.133 Uiso 1 1 calc R U .
C84 C 0.5382(3) 0.1484(3) 0.2403(3) 0.095(2) Uani 1 1 d . . .
H84A H 0.5394 0.1404 0.2063 0.114 Uiso 1 1 calc R U .
H84B H 0.5742 0.1423 0.2664 0.114 Uiso 1 1 calc R U .
C85 C 0.5234(3) 0.2004(3) 0.2417(3) 0.092(2) Uani 1 1 d . . .
H85A H 0.5137 0.2157 0.2075 0.110 Uiso 1 1 calc R U .
H85B H 0.5536 0.2193 0.2661 0.110 Uiso 1 1 calc R U .
C86 C 0.4223(4) -0.0535(3) 0.1800(4) 0.152(4) Uani 1 1 d G U .
H86A H 0.4549 -0.0666 0.1757 0.182 Uiso 1 1 calc R U .
H86B H 0.4161 -0.0727 0.2074 0.182 Uiso 1 1 calc R U .
C87 C 0.3776(4) -0.0579(3) 0.1336(4) 0.218(6) Uani 1 1 d G U .
H87A H 0.3891 -0.0714 0.1064 0.262 Uiso 1 1 calc R U .
H87B H 0.3508 -0.0807 0.1382 0.262 Uiso 1 1 calc R U .
C88 C 0.3551(3) -0.0099(4) 0.1197(3) 0.211(6) Uani 1 1 d G U .
H88A H 0.3175 -0.0097 0.1177 0.254 Uiso 1 1 calc R U .
H88B H 0.3558 -0.0004 0.0859 0.254 Uiso 1 1 calc R U .
C89 C 0.3859(4) 0.0242(3) 0.1576(3) 0.142(3) Uani 1 1 d G U .
H89A H 0.4007 0.0509 0.1423 0.171 Uiso 1 1 calc R U .
H89B H 0.3641 0.0394 0.1756 0.171 Uiso 1 1 calc R U .
C90 C 0.7725(3) 1.0218(3) 0.4916(3) 0.103(3) Uani 1 1 d . . .
H90 H 0.7907 1.0492 0.4842 0.124 Uiso 1 1 calc R U .
C91 C 0.7410(5) 1.0298(5) 0.5188(4) 0.142(4) Uani 1 1 d . . .
H91 H 0.7381 1.0620 0.5314 0.170 Uiso 1 1 calc R U .
C92 C 0.7123(6) 0.9892(9) 0.5284(5) 0.183(8) Uani 1 1 d . . .
H92 H 0.6885 0.9937 0.5461 0.220 Uiso 1 1 calc R U .
C93 C 0.7204(6) 0.9422(7) 0.5107(5) 0.164(6) Uani 1 1 d . . .
H93 H 0.7021 0.9142 0.5170 0.196 Uiso 1 1 calc R U .
C94 C 0.7544(5) 0.9360(4) 0.4844(4) 0.140(4) Uani 1 1 d . . .
H94 H 0.7603 0.9039 0.4735 0.168 Uiso 1 1 calc R U .
C95 C 0.7794(3) 0.9762(4) 0.4743(3) 0.096(2) Uani 1 1 d . . .
C96 C 0.8131(4) 0.9678(4) 0.4433(4) 0.168(5) Uani 1 1 d . . .
H96A H 0.7908 0.9692 0.4069 0.253 Uiso 1 1 calc R U .
H96B H 0.8301 0.9350 0.4513 0.253 Uiso 1 1 calc R U .
H96C H 0.8409 0.9935 0.4512 0.253 Uiso 1 1 calc R U .
C55A C 0.7634(13) 0.0579(7) 0.3364(10) 0.137(12) Uani 0.5 1 d . . P
C57A C 0.9969(4) 0.2394(4) 0.4173(4) 0.0352(16) Uani 0.5 1 d . U P
N1 N 0.95980(14) 0.29672(14) 0.50240(13) 0.0390(9) Uani 1 1 d . . .
N2 N 0.96391(14) 0.20004(13) 0.51513(13) 0.0394(9) Uani 1 1 d . . .
N3 N 0.76368(13) 0.28035(13) 0.26103(13) 0.0365(9) Uani 1 1 d . . .
N4 N 0.76359(13) 0.18301(14) 0.25210(13) 0.0386(9) Uani 1 1 d . . .
N6 N 0.88308(14) 0.23299(15) 0.30828(15) 0.0480(10) Uani 1 1 d . . .
N7 N 0.82845(15) 0.22556(15) 0.36821(14) 0.0477(8) Uani 1 1 d . U .
N5 N 1.0099(4) 0.2451(4) 0.3899(4) 0.074(2) Uani 0.5 1 d . . P
N5A N 0.9704(4) 0.2381(4) 0.3711(4) 0.074(2) Uani 0.5 1 d . . P
Na1 Na 0.5000 0.45962(15) 0.2500 0.0996(13) Uani 1 2 d S T P
Na2 Na 0.5000 0.03113(16) 0.2500 0.0890(11) Uani 1 2 d S T P
O1 O 0.54029(18) 0.42727(19) 0.19930(19) 0.0969(15) Uani 1 1 d . . .
O2 O 0.5648(2) 0.5106(2) 0.2980(2) 0.1162(19) Uani 1 1 d . . .
O3 O 0.54647(16) 0.02925(18) 0.19276(16) 0.0847(13) Uani 1 1 d . . .
O4 O 0.4283(2) -0.0063(2) 0.19197(18) 0.1092(17) Uani 1 1 d G . .
O5 O 0.5000 0.1177(3) 0.2500 0.0865(19) Uani 1 2 d S T P

loop_
_atom_site_aniso_label
_atom_site_aniso_U_11
_atom_site_aniso_U_22
_atom_site_aniso_U_33
_atom_site_aniso_U_23
_atom_site_aniso_U_13
_atom_site_aniso_U_12
Al1 0.0513(9) 0.0379(8) 0.0336(7) 0.0006(6) -0.0033(6) -0.0030(7)
Al2 0.0287(7) 0.0370(8) 0.0351(7) -0.0042(6) 0.0067(5) -0.0014(6)
C1 0.034(2) 0.050(3) 0.033(2) -0.001(2) 0.0032(19) -0.004(2)
C2 0.033(2) 0.050(3) 0.035(2) 0.002(2) 0.0015(19) 0.000(2)
C3 0.046(3) 0.059(4) 0.045(3) -0.005(2) 0.000(2) -0.007(3)
C4 0.052(3) 0.064(4) 0.046(3) 0.003(3) -0.004(2) 0.004(3)
C5 0.040(3) 0.037(3) 0.037(2) -0.003(2) 0.003(2) -0.007(2)
C6 0.046(3) 0.041(3) 0.038(2) -0.005(2) 0.006(2) -0.005(2)
C7 0.062(3) 0.048(3) 0.054(3) -0.009(3) 0.013(3) -0.004(3)
C8 0.073(4) 0.038(3) 0.070(4) -0.004(3) 0.015(3) -0.005(3)
C9 0.065(4) 0.038(3) 0.064(3) 0.005(3) 0.013(3) -0.011(3)
C10 0.049(3) 0.039(3) 0.043(3) -0.001(2) 0.007(2) -0.011(2)
C11 0.046(3) 0.048(3) 0.040(3) -0.004(2) 0.012(2) -0.002(2)
C12 0.054(3) 0.057(3) 0.050(3) -0.006(3) 0.020(2) -0.003(3)
C13 0.068(4) 0.077(4) 0.043(3) 0.000(3) 0.015(3) -0.004(3)
C14 0.056(3) 0.050(3) 0.056(3) 0.002(3) 0.018(3) -0.013(3)
C15 0.059(4) 0.092(5) 0.094(5) -0.021(4) 0.029(3) -0.028(3)
C16 0.084(5) 0.101(5) 0.064(4) 0.020(4) 0.029(3) 0.000(4)
C17 0.0623(15) 0.0672(17) 0.0780(17) 0.0019(13) 0.0235(12) 0.0026(13)
C18 0.0623(15) 0.0672(17) 0.0780(17) 0.0019(13) 0.0235(12) 0.0026(13)
C19 0.0623(15) 0.0672(17) 0.0780(17) 0.0019(13) 0.0235(12) 0.0026(13)
C20 0.079(4) 0.035(3) 0.077(4) 0.012(3) 0.020(3) -0.002(3)
C21 0.062(3) 0.053(4) 0.060(3) 0.017(3) 0.019(3) 0.001(3)
C22 0.042(3) 0.045(3) 0.047(3) 0.009(2) 0.008(2) 0.006(2)
C23 0.0623(15) 0.0672(17) 0.0780(17) 0.0019(13) 0.0235(12) 0.0026(13)
C24 0.0623(15) 0.0672(17) 0.0780(17) 0.0019(13) 0.0235(12) 0.0026(13)
C25 0.0623(15) 0.0672(17) 0.0780(17) 0.0019(13) 0.0235(12) 0.0026(13)
C26 0.052(3) 0.053(3) 0.049(3) 0.007(2) 0.019(2) 0.002(3)
C27 0.063(4) 0.068(4) 0.059(3) 0.008(3) 0.027(3) 0.007(3)
C28 0.083(4) 0.100(5) 0.050(3) 0.000(3) 0.017(3) 0.009(4)
C29 0.029(2) 0.047(3) 0.033(2) 0.001(2) 0.0065(18) 0.002(2)
C30 0.028(2) 0.044(3) 0.036(2) -0.004(2) 0.0073(18) -0.004(2)
C31 0.033(3) 0.056(3) 0.054(3) 0.003(2) 0.008(2) 0.006(2)
C32 0.037(3) 0.064(4) 0.049(3) -0.007(3) 0.009(2) -0.010(2)
C33 0.033(2) 0.042(3) 0.047(3) 0.005(2) 0.012(2) 0.001(2)
C34 0.041(3) 0.037(3) 0.043(3) 0.002(2) 0.008(2) 0.002(2)
C35 0.056(3) 0.040(3) 0.060(3) -0.001(3) 0.014(3) -0.005(2)
C36 0.068(4) 0.041(3) 0.073(4) 0.015(3) 0.025(3) 0.003(3)
C37 0.066(4) 0.057(4) 0.056(3) 0.015(3) 0.022(3) 0.002(3)
C38 0.047(3) 0.054(3) 0.045(3) 0.007(2) 0.015(2) -0.001(2)
C39 0.051(3) 0.042(3) 0.044(3) -0.003(2) 0.009(2) -0.002(2)
C40 0.106(5) 0.077(5) 0.076(4) 0.015(3) 0.051(4) 0.020(4)
C41 0.075(4) 0.101(5) 0.055(4) 0.009(3) -0.004(3) -0.027(4)
C42 0.106(6) 0.136(7) 0.051(4) -0.009(4) 0.008(4) -0.036(5)
C43 0.098(5) 0.067(4) 0.043(3) 0.004(3) 0.027(3) -0.009(3)
C44 0.133(6) 0.082(5) 0.075(4) 0.006(4) 0.061(4) 0.001(4)
C45 0.039(3) 0.041(3) 0.048(3) -0.010(2) 0.016(2) -0.006(2)
C46 0.046(3) 0.060(4) 0.049(3) -0.018(3) 0.014(2) -0.008(3)
C47 0.069(4) 0.069(4) 0.059(3) -0.028(3) 0.030(3) -0.019(3)
C48 0.091(5) 0.048(4) 0.083(4) -0.026(3) 0.049(4) -0.018(3)
C49 0.085(4) 0.039(3) 0.076(4) -0.009(3) 0.042(3) -0.006(3)
C50 0.053(3) 0.042(3) 0.060(3) -0.009(3) 0.023(2) -0.006(2)
C51 0.077(4) 0.069(4) 0.039(3) -0.008(3) 0.012(3) 0.005(3)
C52 0.080(5) 0.160(8) 0.056(4) -0.002(4) 0.005(3) 0.024(5)
C53 0.098(5) 0.074(4) 0.057(4) -0.002(3) 0.031(3) -0.004(4)
C54 0.068(3) 0.050(3) 0.054(3) 0.004(2) 0.021(3) 0.007(3)
C55 0.098(10) 0.031(9) 0.085(10) -0.024(8) 0.058(9) -0.034(7)
C56 0.206(10) 0.272(12) 0.088(6) 0.009(7) 0.027(6) 0.166(9)
C57 0.031(4) 0.039(3) 0.036(4) -0.005(3) 0.014(3) 0.000(4)
C58 0.033(3) 0.048(3) 0.067(3) -0.002(3) 0.008(2) -0.003(2)
C59 0.053(3) 0.030(3) 0.048(3) -0.001(2) -0.001(2) 0.002(2)
C60 0.043(3) 0.094(4) 0.062(3) -0.006(3) 0.021(2) -0.002(3)
C61 0.143(8) 0.148(9) 0.204(11) -0.021(8) 0.127(8) -0.050(7)
C62 0.118(7) 0.149(9) 0.221(11) -0.016(8) 0.114(8) 0.027(6)
C63 0.116(7) 0.249(12) 0.075(5) -0.033(6) 0.057(5) -0.039(7)
C64 0.047(3) 0.042(3) 0.039(2) -0.001(2) 0.012(2) 0.005(2)
C65 0.073(4) 0.049(3) 0.042(3) -0.005(2) 0.016(3) 0.008(3)
C66 0.060(3) 0.048(3) 0.045(3) 0.001(2) 0.012(2) 0.001(3)
C67 0.050(3) 0.061(3) 0.041(3) 0.002(2) 0.017(2) 0.006(3)
C68 0.0392(17) 0.0479(19) 0.0452(17) -0.0054(15) 0.0026(14) 0.0015(14)
C69 0.099(5) 0.102(6) 0.060(4) -0.001(4) 0.019(4) -0.011(4)
C70 0.072(4) 0.097(5) 0.068(4) -0.002(4) 0.021(3) 0.012(4)
C71 0.049(3) 0.086(5) 0.072(4) -0.008(3) 0.029(3) -0.004(3)
C72 0.105(7) 0.146(8) 0.100(6) 0.032(6) 0.009(5) -0.010(6)
C73 0.164(11) 0.242(14) 0.158(10) -0.108(10) 0.114(9) -0.128(10)
C74 0.111(8) 0.095(7) 0.270(15) -0.004(9) 0.076(10) -0.005(6)
C75 0.088(6) 0.100(6) 0.148(8) 0.019(6) 0.041(5) 0.035(5)
C76 0.125(7) 0.106(7) 0.120(7) 0.023(6) 0.038(6) -0.025(6)
C77 0.198(11) 0.088(7) 0.124(8) -0.006(6) 0.045(8) -0.001(7)
C78 0.193(11) 0.132(10) 0.137(9) 0.068(8) 0.019(8) -0.028(8)
C79 0.139(8) 0.161(10) 0.092(6) -0.003(7) 0.049(6) -0.022(7)
C80 0.075(4) 0.085(5) 0.064(4) 0.007(3) 0.022(3) 0.018(4)
C81 0.086(5) 0.078(5) 0.079(4) 0.016(4) 0.038(4) 0.021(4)
C82 0.074(4) 0.084(5) 0.098(5) 0.019(4) 0.043(4) 0.016(4)
C83 0.076(5) 0.183(9) 0.077(5) 0.033(5) 0.034(4) 0.038(5)
C84 0.074(5) 0.116(7) 0.115(6) 0.016(5) 0.058(4) -0.004(4)
C85 0.093(5) 0.109(6) 0.072(4) -0.016(4) 0.029(4) -0.021(4)
C86 0.146(7) 0.180(8) 0.141(7) -0.042(6) 0.066(6) 0.001(6)
C87 0.195(9) 0.223(10) 0.233(10) -0.041(8) 0.073(8) -0.017(8)
C88 0.210(9) 0.195(9) 0.190(9) 0.022(8) 0.027(7) -0.047(8)
C89 0.139(7) 0.178(8) 0.108(6) 0.019(6) 0.042(5) 0.002(6)
C90 0.101(6) 0.101(7) 0.090(6) -0.006(5) 0.015(5) 0.026(5)
C91 0.144(10) 0.171(12) 0.084(7) 0.010(7) 0.010(6) 0.079(9)
C92 0.116(10) 0.32(3) 0.102(9) 0.092(13) 0.026(7) 0.079(14)
C93 0.119(10) 0.242(18) 0.094(9) 0.094(10) -0.004(7) -0.026(11)
C94 0.161(10) 0.118(8) 0.090(7) 0.039(6) -0.015(7) -0.026(8)
C95 0.085(5) 0.108(7) 0.078(5) -0.007(5) 0.007(4) 0.015(5)
C96 0.127(8) 0.207(12) 0.143(9) -0.050(8) 0.015(7) 0.030(8)
C55A 0.29(4) 0.067(15) 0.106(15) -0.023(13) 0.13(2) -0.060(16)
C57A 0.031(4) 0.039(3) 0.036(4) -0.005(3) 0.014(3) 0.000(4)
N1 0.037(2) 0.038(2) 0.0332(19) 0.0002(17) 0.0019(16) -0.0041(17)
N2 0.036(2) 0.035(2) 0.039(2) 0.0022(17) 0.0034(16) -0.0019(17)
N3 0.0312(19) 0.035(2) 0.038(2) -0.0033(16) 0.0058(15) -0.0041(16)
N4 0.033(2) 0.039(2) 0.040(2) -0.0040(17) 0.0081(16) -0.0012(17)
N6 0.031(2) 0.057(3) 0.055(2) -0.006(2) 0.0145(18) -0.0024(19)
N7 0.0392(17) 0.0479(19) 0.0452(17) -0.0054(15) 0.0026(14) 0.0015(14)
N5 0.033(4) 0.104(6) 0.081(5) -0.004(5) 0.015(4) 0.000(4)
N5A 0.033(4) 0.104(6) 0.081(5) -0.004(5) 0.015(4) 0.000(4)
Na1 0.088(3) 0.079(3) 0.148(4) 0.000 0.063(3) 0.000
Na2 0.086(2) 0.112(3) 0.081(2) 0.000 0.045(2) 0.000
O1 0.077(3) 0.114(4) 0.102(4) 0.028(3) 0.036(3) 0.027(3)
O2 0.130(5) 0.086(4) 0.120(4) 0.032(3) 0.029(4) -0.027(3)
O3 0.069(3) 0.119(4) 0.072(3) 0.016(3) 0.034(2) 0.026(3)
O4 0.108(4) 0.134(5) 0.079(3) -0.002(3) 0.026(3) 0.025(4)
O5 0.063(4) 0.107(5) 0.104(5) 0.000 0.047(4) 0.000

loop_
_atom_type_symbol
_atom_type_description
_atom_type_scat_dispersion_real
_atom_type_scat_dispersion_imag
_atom_type_scat_source
C C 0.0033 0.0016 'International Tables Vol C Tables 4.2.6.8 and 6.1.1.4'
H H 0.0000 0.0000 'International Tables Vol C Tables 4.2.6.8 and 6.1.1.4'
Al Al 0.0645 0.0514 'International Tables Vol C Tables 4.2.6.8 and 6.1.1.4'
N N 0.0061 0.0033 'International Tables Vol C Tables 4.2.6.8 and 6.1.1.4'
Na Na 0.0362 0.0249 'International Tables Vol C Tables 4.2.6.8 and 6.1.1.4'
O O 0.0106 0.0060 'International Tables Vol C Tables 4.2.6.8 and 6.1.1.4'

loop_
_geom_angle_atom_site_label_1
_geom_angle_atom_site_label_2
_geom_angle_atom_site_label_3
_geom_angle
_geom_angle_site_symmetry_1
_geom_angle_site_symmetry_3
C57 Al1 N1 121.2(3) . .
C57 Al1 N2 129.2(3) . .
N1 Al1 N2 89.50(17) . .
C57 Al1 C59 67.7(3) . .
N1 Al1 C59 129.01(19) . .
N2 Al1 C59 125.24(19) . .
C57 Al1 C57A 22.8(3) . .
N1 Al1 C57A 110.4(3) . .
N2 Al1 C57A 113.4(3) . .
C59 Al1 C57A 90.2(3) . .
N6 Al2 N3 121.88(18) . .
N6 Al2 N4 124.60(18) . .
N3 Al2 N4 89.70(16) . .
N6 Al2 N7 87.06(18) . .
N3 Al2 N7 116.96(17) . .
N4 Al2 N7 119.96(18) . .
C2 C1 N1 116.4(4) . .
C2 C1 C3 124.2(4) . .
N1 C1 C3 118.5(4) . .
C1 C2 N2 116.4(4) . .
C1 C2 C4 124.0(4) . .
N2 C2 C4 118.7(4) . .
C1 C3 H3A 109.5 . .
C1 C3 H3B 109.5 . .
H3A C3 H3B 109.5 . .
C1 C3 H3C 109.5 . .
H3A C3 H3C 109.5 . .
H3B C3 H3C 109.5 . .
C2 C4 H4A 109.5 . .
C2 C4 H4B 109.5 . .
H4A C4 H4B 109.5 . .
C2 C4 H4C 109.5 . .
H4A C4 H4C 109.5 . .
H4B C4 H4C 109.5 . .
C10 C5 C6 119.0(4) . .
C10 C5 N1 120.7(4) . .
C6 C5 N1 120.3(4) . .
C7 C6 C5 119.6(5) . .
C7 C6 C11 118.2(5) . .
C5 C6 C11 122.2(4) . .
C8 C7 C6 121.2(5) . .
C8 C7 H7 119.4 . .
C6 C7 H7 119.4 . .
C9 C8 C7 119.7(5) . .
C9 C8 H8 120.2 . .
C7 C8 H8 120.2 . .
C8 C9 C10 121.5(5) . .
C8 C9 H9 119.2 . .
C10 C9 H9 119.2 . .
C9 C10 C5 119.0(5) . .
C9 C10 C14 118.4(5) . .
C5 C10 C14 122.6(4) . .
C6 C11 C12 111.9(4) . .
C6 C11 C13 112.7(4) . .
C12 C11 C13 109.1(4) . .
C6 C11 H11 107.6 . .
C12 C11 H11 107.6 . .
C13 C11 H11 107.6 . .
C11 C12 H12A 109.5 . .
C11 C12 H12B 109.5 . .
H12A C12 H12B 109.5 . .
C11 C12 H12C 109.5 . .
H12A C12 H12C 109.5 . .
H12B C12 H12C 109.5 . .
C11 C13 H13A 109.5 . .
C11 C13 H13B 109.5 . .
H13A C13 H13B 109.5 . .
C11 C13 H13C 109.5 . .
H13A C13 H13C 109.5 . .
H13B C13 H13C 109.5 . .
C10 C14 C15 110.7(4) . .
C10 C14 C16 112.8(5) . .
C15 C14 C16 110.0(5) . .
C10 C14 H14 107.7 . .
C15 C14 H14 107.7 . .
C16 C14 H14 107.7 . .
C14 C15 H15A 109.5 . .
C14 C15 H15B 109.5 . .
H15A C15 H15B 109.5 . .
C14 C15 H15C 109.5 . .
H15A C15 H15C 109.5 . .
H15B C15 H15C 109.5 . .
C14 C16 H16A 109.5 . .
C14 C16 H16B 109.5 . .
H16A C16 H16B 109.5 . .
C14 C16 H16C 109.5 . .
H16A C16 H16C 109.5 . .
H16B C16 H16C 109.5 . .
C22 C17 C18 119.1(6) . .
C22 C17 N2 121.8(5) . .
C18 C17 N2 119.1(5) . .
C19 C18 C17 119.2(6) . .
C19 C18 C23 119.1(6) . .
C17 C18 C23 121.5(6) . .
C20 C19 C18 121.8(6) . .
C20 C19 H19 119.1 . .
C18 C19 H19 119.1 . .
C19 C20 C21 118.8(5) . .
C19 C20 H20 120.6 . .
C21 C20 H20 120.6 . .
C20 C21 C22 122.0(5) . .
C20 C21 H21 119.0 . .
C22 C21 H21 119.0 . .
C21 C22 C17 119.0(5) . .
C21 C22 C26 117.4(5) . .
C17 C22 C26 123.6(5) . .
C25 C23 C18 115.2(5) . .
C25 C23 C24 103.4(5) . .
C18 C23 C24 108.6(5) . .
C25 C23 H23 109.8 . .
C18 C23 H23 109.8 . .
C24 C23 H23 109.8 . .
C23 C24 H24A 109.5 . .
C23 C24 H24B 109.5 . .
H24A C24 H24B 109.5 . .
C23 C24 H24C 109.5 . .
H24A C24 H24C 109.5 . .
H24B C24 H24C 109.5 . .
C23 C25 H25A 109.5 . .
C23 C25 H25B 109.5 . .
H25A C25 H25B 109.5 . .
C23 C25 H25C 109.5 . .
H25A C25 H25C 109.5 . .
H25B C25 H25C 109.5 . .
C22 C26 C28 111.9(4) . .
C22 C26 C27 112.0(4) . .
C28 C26 C27 108.9(4) . .
C22 C26 H26 108.0 . .
C28 C26 H26 108.0 . .
C27 C26 H26 108.0 . .
C26 C27 H27A 109.5 . .
C26 C27 H27B 109.5 . .
H27A C27 H27B 109.5 . .
C26 C27 H27C 109.5 . .
H27A C27 H27C 109.5 . .
H27B C27 H27C 109.5 . .
C26 C28 H28A 109.5 . .
C26 C28 H28B 109.5 . .
H28A C28 H28B 109.5 . .
C26 C28 H28C 109.5 . .
H28A C28 H28C 109.5 . .
H28B C28 H28C 109.5 . .
C30 C29 N3 116.8(4) . .
C30 C29 C31 124.4(4) . .
N3 C29 C31 117.5(4) . .
C29 C30 N4 116.6(4) . .
C29 C30 C32 124.4(4) . .
N4 C30 C32 117.6(4) . .
C29 C31 H31A 109.5 . .
C29 C31 H31B 109.5 . .
H31A C31 H31B 109.5 . .
C29 C31 H31C 109.5 . .
H31A C31 H31C 109.5 . .
H31B C31 H31C 109.5 . .
C30 C32 H32A 109.5 . .
C30 C32 H32B 109.5 . .
H32A C32 H32B 109.5 . .
C30 C32 H32C 109.5 . .
H32A C32 H32C 109.5 . .
H32B C32 H32C 109.5 . .
C34 C33 N3 120.3(4) . .
C34 C33 C38 118.2(4) . .
N3 C33 C38 121.5(4) . .
C35 C34 C33 119.6(4) . .
C35 C34 C39 118.6(4) . .
C33 C34 C39 121.7(4) . .
C36 C35 C34 121.8(5) . .
C36 C35 H35 119.1 . .
C34 C35 H35 119.1 . .
C37 C36 C35 119.0(5) . .
C37 C36 H36 120.5 . .
C35 C36 H36 120.5 . .
C36 C37 C38 121.7(5) . .
C36 C37 H37 119.2 . .
C38 C37 H37 119.2 . .
C37 C38 C33 119.7(5) . .
C37 C38 C43 118.0(5) . .
C33 C38 C43 122.3(5) . .
C34 C39 C41 111.7(4) . .
C34 C39 C40 111.3(4) . .
C41 C39 C40 111.4(5) . .
C34 C39 H39 107.4 . .
C41 C39 H39 107.4 . .
C40 C39 H39 107.4 . .
C39 C40 H40A 109.5 . .
C39 C40 H40B 109.5 . .
H40A C40 H40B 109.5 . .
C39 C40 H40C 109.5 . .
H40A C40 H40C 109.5 . .
H40B C40 H40C 109.5 . .
C39 C41 H41A 109.5 . .
C39 C41 H41B 109.5 . .
H41A C41 H41B 109.5 . .
C39 C41 H41C 109.5 . .
H41A C41 H41C 109.5 . .
H41B C41 H41C 109.5 . .
C43 C42 H42A 109.5 . .
C43 C42 H42B 109.5 . .
H42A C42 H42B 109.5 . .
C43 C42 H42C 109.5 . .
H42A C42 H42C 109.5 . .
H42B C42 H42C 109.5 . .
C38 C43 C42 112.5(5) . .
C38 C43 C44 111.9(5) . .
C42 C43 C44 108.8(5) . .
C38 C43 H43 107.8 . .
C42 C43 H43 107.8 . .
C44 C43 H43 107.8 . .
C43 C44 H44A 109.5 . .
C43 C44 H44B 109.5 . .
H44A C44 H44B 109.5 . .
C43 C44 H44C 109.5 . .
H44A C44 H44C 109.5 . .
H44B C44 H44C 109.5 . .
C46 C45 C50 118.3(4) . .
C46 C45 N4 122.0(4) . .
C50 C45 N4 119.7(4) . .
C47 C46 C45 119.4(5) . .
C47 C46 C51 117.2(5) . .
C45 C46 C51 123.4(5) . .
C48 C47 C46 121.9(5) . .
C48 C47 H47 119.1 . .
C46 C47 H47 119.1 . .
C49 C48 C47 118.7(5) . .
C49 C48 H48 120.6 . .
C47 C48 H48 120.6 . .
C48 C49 C50 122.3(6) . .
C48 C49 H49 118.9 . .
C50 C49 H49 118.9 . .
C49 C50 C45 119.4(5) . .
C49 C50 C54 119.5(5) . .
C45 C50 C54 121.0(4) . .
C52 C51 C46 112.4(5) . .
C52 C51 C53 109.3(5) . .
C46 C51 C53 111.3(5) . .
C52 C51 H51 107.9 . .
C46 C51 H51 107.9 . .
C53 C51 H51 107.9 . .
C51 C52 H52A 109.5 . .
C51 C52 H52B 109.5 . .
H52A C52 H52B 109.5 . .
C51 C52 H52C 109.5 . .
H52A C52 H52C 109.5 . .
H52B C52 H52C 109.5 . .
C51 C53 H53A 109.5 . .
C51 C53 H53B 109.5 . .
H53A C53 H53B 109.5 . .
C51 C53 H53C 109.5 . .
H53A C53 H53C 109.5 . .
H53B C53 H53C 109.5 . .
C56 C54 C50 111.8(5) . .
C56 C54 C55A 93.6(13) . .
C50 C54 C55A 112.3(10) . .
C56 C54 C55 121.6(9) . .
C50 C54 C55 107.2(8) . .
C55A C54 C55 30.3(11) . .
C55A C55 C54 69(2) . .
C54 C56 H56A 109.5 . .
C54 C56 H56B 109.5 . .
H56A C56 H56B 109.5 . .
C54 C56 H56C 109.5 . .
H56A C56 H56C 109.5 . .
H56B C56 H56C 109.5 . .
C57A C57 N5A 84.4(12) . .
C57A C57 N5 40.8(9) . .
N5A C57 N5 45.1(8) . .
C57A C57 C58 156.1(13) . .
N5A C57 C58 72.7(8) . .
N5 C57 C58 117.5(8) . .
C57A C57 Al1 100.6(10) . .
N5A C57 Al1 174.5(11) . .
N5 C57 Al1 140.2(8) . .
C58 C57 Al1 102.1(6) . .
N6 C58 C59 117.7(4) . .
N6 C58 C57 147.5(6) . .
C59 C58 C57 94.8(5) . .
N6 C58 N5A 109.3(6) . .
C59 C58 N5A 132.9(6) . .
C57 C58 N5A 38.4(5) . .
N7 C59 C58 113.8(4) . .
N7 C59 Al1 150.9(4) . .
C58 C59 Al1 95.3(3) . .
N6 C60 C61 112.1(5) . .
N6 C60 C62 111.2(6) . .
C61 C60 C62 119.7(6) . .
N6 C60 C63 104.3(4) . .
C61 C60 C63 104.5(7) . .
C62 C60 C63 103.1(7) . .
C60 C61 H61A 109.5 . .
C60 C61 H61B 109.5 . .
H61A C61 H61B 109.5 . .
C60 C61 H61C 109.5 . .
H61A C61 H61C 109.5 . .
H61B C61 H61C 109.5 . .
C60 C62 H62A 109.5 . .
C60 C62 H62B 109.5 . .
H62A C62 H62B 109.5 . .
C60 C62 H62C 109.5 . .
H62A C62 H62C 109.5 . .
H62B C62 H62C 109.5 . .
C60 C63 H63A 109.5 . .
C60 C63 H63B 109.5 . .
H63A C63 H63B 109.5 . .
C60 C63 H63C 109.5 . .
H63A C63 H63C 109.5 . .
H63B C63 H63C 109.5 . .
N7 C64 C65 111.7(4) . .
N7 C64 C67 107.7(4) . .
C65 C64 C67 109.2(4) . .
N7 C64 C66 109.7(4) . .
C65 C64 C66 108.6(4) . .
C67 C64 C66 109.9(4) . .
C64 C65 H65A 109.5 . .
C64 C65 H65B 109.5 . .
H65A C65 H65B 109.5 . .
C64 C65 H65C 109.5 . .
H65A C65 H65C 109.5 . .
H65B C65 H65C 109.5 . .
C64 C66 H66A 109.5 . .
C64 C66 H66B 109.5 . .
H66A C66 H66B 109.5 . .
C64 C66 H66C 109.5 . .
H66A C66 H66C 109.5 . .
H66B C66 H66C 109.5 . .
C64 C67 H67A 109.5 . .
C64 C67 H67B 109.5 . .
H67A C67 H67B 109.5 . .
C64 C67 H67C 109.5 . .
H67A C67 H67C 109.5 . .
H67B C67 H67C 109.5 . .
N5 C68 C71 125.7(6) . .
N5 C68 C70 103.9(6) . .
C71 C68 C70 109.8(5) . .
N5 C68 C69 97.9(6) . .
C71 C68 C69 109.6(4) . .
C70 C68 C69 108.5(5) . .
N5 C68 C57A 35.3(5) . .
C71 C68 C57A 91.5(5) . .
C70 C68 C57A 113.3(5) . .
C69 C68 C57A 122.5(5) . .
C68 C69 H69A 109.5 . .
C68 C69 H69B 109.5 . .
H69A C69 H69B 109.5 . .
C68 C69 H69C 109.5 . .
H69A C69 H69C 109.5 . .
H69B C69 H69C 109.5 . .
C68 C70 H70A 109.5 . .
C68 C70 H70B 109.5 . .
H70A C70 H70B 109.5 . .
C68 C70 H70C 109.5 . .
H70A C70 H70C 109.5 . .
H70B C70 H70C 109.5 . .
C68 C71 H71A 109.5 . .
C68 C71 H71B 109.5 . .
H71A C71 H71B 109.5 . .
C68 C71 H71C 109.5 . .
H71A C71 H71C 109.5 . .
H71B C71 H71C 109.5 . .
O1 C72 C73 103.6(7) . .
O1 C72 H72A 111.0 . .
C73 C72 H72A 111.0 . .
O1 C72 H72B 111.0 . .
C73 C72 H72B 111.0 . .
H72A C72 H72B 109.0 . .
C74 C73 C72 103.7(8) . .
C74 C73 H73A 111.0 . .
C72 C73 H73A 111.0 . .
C74 C73 H73B 111.0 . .
C72 C73 H73B 111.0 . .
H73A C73 H73B 109.0 . .
C73 C74 C75 101.9(9) . .
C73 C74 H74A 111.4 . .
C75 C74 H74A 111.4 . .
C73 C74 H74B 111.4 . .
C75 C74 H74B 111.4 . .
H74A C74 H74B 109.2 . .
O1 C75 C74 104.6(7) . .
O1 C75 H75A 110.8 . .
C74 C75 H75A 110.8 . .
O1 C75 H75B 110.8 . .
C74 C75 H75B 110.8 . .
H75A C75 H75B 108.9 . .
O2 C76 C77 105.1(7) . .
O2 C76 H76A 110.7 . .
C77 C76 H76A 110.7 . .
O2 C76 H76B 110.7 . .
C77 C76 H76B 110.7 . .
H76A C76 H76B 108.8 . .
C76 C77 C79 105.9(8) . .
C76 C77 H77A 110.6 . .
C79 C77 H77A 110.6 . .
C76 C77 H77B 110.6 . .
C79 C77 H77B 110.6 . .
H77A C77 H77B 108.7 . .
O2 C78 C79 107.2(8) . .
O2 C78 H78A 110.3 . .
C79 C78 H78A 110.3 . .
O2 C78 H78B 110.3 . .
C79 C78 H78B 110.3 . .
H78A C78 H78B 108.5 . .
C78 C79 C77 103.0(8) . .
C78 C79 H79A 111.2 . .
C77 C79 H79A 111.2 . .
C78 C79 H79B 111.2 . .
C77 C79 H79B 111.2 . .
H79A C79 H79B 109.1 . .
O3 C80 C81 105.2(5) . .
O3 C80 H80A 110.7 . .
C81 C80 H80A 110.7 . .
O3 C80 H80B 110.7 . .
C81 C80 H80B 110.7 . .
H80A C80 H80B 108.8 . .
C82 C81 C80 103.6(5) . .
C82 C81 H81A 111.0 . .
C80 C81 H81A 111.0 . .
C82 C81 H81B 111.0 . .
C80 C81 H81B 111.0 . .
H81A C81 H81B 109.0 . .
C83 C82 C81 102.8(5) . .
C83 C82 H82A 111.2 . .
C81 C82 H82A 111.2 . .
C83 C82 H82B 111.2 . .
C81 C82 H82B 111.2 . .
H82A C82 H82B 109.1 . .
O3 C83 C82 108.3(5) . .
O3 C83 H83A 110.0 . .
C82 C83 H83A 110.0 . .
O3 C83 H83B 110.0 . .
C82 C83 H83B 110.0 . .
H83A C83 H83B 108.4 . .
O5 C84 C85 109.3(6) . .
O5 C84 H84A 109.8 . .
C85 C84 H84A 109.8 . .
O5 C84 H84B 109.8 . .
C85 C84 H84B 109.8 . .
H84A C84 H84B 108.3 . .
C84 C85 C85 106.1(4) . 2_655
C84 C85 H85A 110.5 . .
C85 C85 H85A 110.5 2_655 .
C84 C85 H85B 110.5 . .
C85 C85 H85B 110.5 2_655 .
H85A C85 H85B 108.7 . .
C87 C86 O4 107.5(4) . .
C87 C86 H86A 110.2 . .
O4 C86 H86A 110.2 . .
C87 C86 H86B 110.2 . .
O4 C86 H86B 110.2 . .
H86A C86 H86B 108.5 . .
C88 C87 C86 108.0 . .
C88 C87 H87A 110.1 . .
C86 C87 H87A 110.1 . .
C88 C87 H87B 110.1 . .
C86 C87 H87B 110.1 . .
H87A C87 H87B 108.4 . .
C87 C88 C89 108.0 . .
C87 C88 H88A 110.1 . .
C89 C88 H88A 110.1 . .
C87 C88 H88B 110.1 . .
C89 C88 H88B 110.1 . .
H88A C88 H88B 108.4 . .
O4 C89 C88 103.6(3) . .
O4 C89 H89A 111.0 . .
C88 C89 H89A 111.1 . .
O4 C89 H89B 111.1 . .
C88 C89 H89B 111.1 . .
H89A C89 H89B 109.0 . .
C91 C90 C95 123.0(11) . .
C91 C90 H90 118.5 . .
C95 C90 H90 118.5 . .
C90 C91 C92 118.6(13) . .
C90 C91 H91 120.7 . .
C92 C91 H91 120.7 . .
C93 C92 C91 117.7(16) . .
C93 C92 H92 121.2 . .
C91 C92 H92 121.2 . .
C94 C93 C92 121.0(16) . .
C94 C93 H93 119.5 . .
C92 C93 H93 119.5 . .
C95 C94 C93 119.4(13) . .
C95 C94 H94 120.3 . .
C93 C94 H94 120.3 . .
C94 C95 C90 120.2(10) . .
C94 C95 C96 117.0(11) . .
C90 C95 C96 122.7(10) . .
C95 C96 H96A 109.5 . .
C95 C96 H96B 109.5 . .
H96A C96 H96B 109.5 . .
C95 C96 H96C 109.5 . .
H96A C96 H96C 109.5 . .
H96B C96 H96C 109.5 . .
C55 C55A C54 81(2) . .
C57 C57A N5 104.3(14) . .
C57 C57A N5A 52.6(9) . .
N5 C57A N5A 53.3(8) . .
C57 C57A C68 163.4(12) . .
N5 C57A C68 59.1(8) . .
N5A C57A C68 111.0(8) . .
C57 C57A Al1 56.6(9) . .
N5 C57A Al1 158.4(11) . .
N5A C57A Al1 109.2(8) . .
C68 C57A Al1 139.7(6) . .
C1 N1 C5 115.3(3) . .
C1 N1 Al1 106.6(3) . .
C5 N1 Al1 137.9(3) . .
C17 N2 C2 118.8(4) . .
C17 N2 Al1 133.7(3) . .
C2 N2 Al1 106.6(3) . .
C33 N3 C29 118.3(3) . .
C33 N3 Al2 136.2(3) . .
C29 N3 Al2 105.1(3) . .
C45 N4 C30 116.6(3) . .
C45 N4 Al2 138.2(3) . .
C30 N4 Al2 104.7(3) . .
C58 N6 C60 119.4(4) . .
C58 N6 Al2 109.6(3) . .
C60 N6 Al2 130.9(3) . .
C59 N7 C64 118.3(4) . .
C59 N7 Al2 111.5(3) . .
C64 N7 Al2 130.2(3) . .
C57A N5 N5A 77.1(11) . .
C57A N5 C68 85.6(10) . .
N5A N5 C68 157.7(13) . .
C57A N5 C57 34.9(7) . .
N5A N5 C57 43.5(7) . .
C68 N5 C57 120.5(9) . .
C57 N5A N5 91.4(12) . .
C57 N5A C57A 43.0(7) . .
N5 N5A C57A 49.7(8) . .
C57 N5A C58 69.0(8) . .
N5 N5A C58 159.5(13) . .
C57A N5A C58 111.7(9) . .
O2 Na1 O2 104.5(3) . 2_655
O2 Na1 O1 107.52(19) . 2_655
O2 Na1 O1 99.9(2) 2_655 2_655
O2 Na1 O1 99.9(2) . .
O2 Na1 O1 107.52(19) 2_655 .
O1 Na1 O1 134.5(3) 2_655 .
O4 Na2 O4 126.9(4) . 2_655
O4 Na2 O5 116.55(19) . .
O4 Na2 O5 116.55(19) 2_655 .
O4 Na2 O3 87.76(17) . 2_655
O4 Na2 O3 91.15(18) 2_655 2_655
O5 Na2 O3 91.22(16) . 2_655
O4 Na2 O3 91.15(18) . .
O4 Na2 O3 87.76(17) 2_655 .
O5 Na2 O3 91.22(16) . .
O3 Na2 O3 177.6(3) 2_655 .
C75 O1 C72 108.3(6) . .
C75 O1 Na1 117.8(5) . .
C72 O1 Na1 126.3(5) . .
C76 O2 C78 105.1(7) . .
C76 O2 Na1 124.4(5) . .
C78 O2 Na1 129.8(5) . .
C80 O3 C83 108.6(5) . .
C80 O3 Na2 123.7(3) . .
C83 O3 Na2 127.6(4) . .
C89 O4 C86 112.7(6) . .
C89 O4 Na2 118.9(5) . .
C86 O4 Na2 127.7(5) . .
C84 O5 C84 108.8(8) . 2_655
C84 O5 Na2 125.6(4) . .
C84 O5 Na2 125.6(4) 2_655 .

loop_
_geom_bond_atom_site_label_1
_geom_bond_atom_site_label_2
_geom_bond_distance
_geom_bond_site_symmetry_2
Al1 C57 1.819(10) .
Al1 N1 1.862(4) .
Al1 N2 1.865(4) .
Al1 C59 2.015(5) .
Al1 C57A 2.141(10) .
Al2 N6 1.855(4) .
Al2 N3 1.860(4) .
Al2 N4 1.872(4) .
Al2 N7 1.934(4) .
C1 C2 1.349(6) .
C1 N1 1.432(5) .
C1 C3 1.490(6) .
C2 N2 1.432(5) .
C2 C4 1.501(6) .
C3 H3A 0.9800 .
C3 H3B 0.9800 .
C3 H3C 0.9800 .
C4 H4A 0.9800 .
C4 H4B 0.9800 .
C4 H4C 0.9800 .
C5 C10 1.412(6) .
C5 C6 1.413(6) .
C5 N1 1.434(6) .
C6 C7 1.388(7) .
C6 C11 1.519(7) .
C7 C8 1.382(7) .
C7 H7 0.9500 .
C8 C9 1.365(8) .
C8 H8 0.9500 .
C9 C10 1.403(7) .
C9 H9 0.9500 .
C10 C14 1.504(7) .
C11 C12 1.535(6) .
C11 C13 1.540(6) .
C11 H11 1.0000 .
C12 H12A 0.9800 .
C12 H12B 0.9800 .
C12 H12C 0.9800 .
C13 H13A 0.9800 .
C13 H13B 0.9800 .
C13 H13C 0.9800 .
C14 C15 1.530(7) .
C14 C16 1.535(7) .
C14 H14 1.0000 .
C15 H15A 0.9800 .
C15 H15B 0.9800 .
C15 H15C 0.9800 .
C16 H16A 0.9800 .
C16 H16B 0.9800 .
C16 H16C 0.9800 .
C17 C22 1.410(7) .
C17 C18 1.418(8) .
C17 N2 1.420(7) .
C18 C19 1.389(8) .
C18 C23 1.501(8) .
C19 C20 1.375(8) .
C19 H19 0.9500 .
C20 C21 1.382(8) .
C20 H20 0.9500 .
C21 C22 1.390(7) .
C21 H21 0.9500 .
C22 C26 1.526(7) .
C23 C25 1.484(8) .
C23 C24 1.527(8) .
C23 H23 1.0000 .
C24 H24A 0.9800 .
C24 H24B 0.9800 .
C24 H24C 0.9800 .
C25 H25A 0.9800 .
C25 H25B 0.9800 .
C25 H25C 0.9800 .
C26 C28 1.536(7) .
C26 C27 1.537(7) .
C26 H26 1.0000 .
C27 H27A 0.9800 .
C27 H27B 0.9800 .
C27 H27C 0.9800 .
C28 H28A 0.9800 .
C28 H28B 0.9800 .
C28 H28C 0.9800 .
C29 C30 1.343(6) .
C29 N3 1.434(5) .
C29 C31 1.508(6) .
C30 N4 1.436(5) .
C30 C32 1.516(6) .
C31 H31A 0.9800 .
C31 H31B 0.9800 .
C31 H31C 0.9800 .
C32 H32A 0.9800 .
C32 H32B 0.9800 .
C32 H32C 0.9800 .
C33 C34 1.411(6) .
C33 N3 1.423(6) .
C33 C38 1.424(6) .
C34 C35 1.390(7) .
C34 C39 1.507(6) .
C35 C36 1.382(7) .
C35 H35 0.9500 .
C36 C37 1.372(7) .
C36 H36 0.9500 .
C37 C38 1.390(7) .
C37 H37 0.9500 .
C38 C43 1.509(7) .
C39 C41 1.515(7) .
C39 C40 1.535(7) .
C39 H39 1.0000 .
C40 H40A 0.9800 .
C40 H40B 0.9800 .
C40 H40C 0.9800 .
C41 H41A 0.9800 .
C41 H41B 0.9800 .
C41 H41C 0.9800 .
C42 C43 1.517(8) .
C42 H42A 0.9800 .
C42 H42B 0.9800 .
C42 H42C 0.9800 .
C43 C44 1.543(8) .
C43 H43 1.0000 .
C44 H44A 0.9800 .
C44 H44B 0.9800 .
C44 H44C 0.9800 .
C45 C46 1.406(6) .
C45 C50 1.415(7) .
C45 N4 1.432(6) .
C46 C47 1.399(7) .
C46 C51 1.525(8) .
C47 C48 1.372(8) .
C47 H47 0.9500 .
C48 C49 1.362(8) .
C48 H48 0.9500 .
C49 C50 1.391(7) .
C49 H49 0.9500 .
C50 C54 1.518(7) .
C51 C52 1.524(8) .
C51 C53 1.533(8) .
C51 H51 1.0000 .
C52 H52A 0.9800 .
C52 H52B 0.9800 .
C52 H52C 0.9800 .
C53 H53A 0.9800 .
C53 H53B 0.9800 .
C53 H53C 0.9800 .
C54 C56 1.466(10) .
C54 C55A 1.53(2) .
C54 C55 1.619(18) .
C55 C55A 0.83(3) .
C56 H56A 0.9800 .
C56 H56B 0.9800 .
C56 H56C 0.9800 .
C57 C57A 0.845(10) .
C57 N5A 0.985(11) .
C57 N5 1.431(13) .
C57 C58 1.481(10) .
C58 N6 1.388(6) .
C58 C59 1.429(7) .
C58 N5A 1.514(10) .
C59 N7 1.330(6) .
C60 N6 1.449(6) .
C60 C61 1.498(10) .
C60 C62 1.529(10) .
C60 C63 1.544(9) .
C61 H61A 0.9800 .
C61 H61B 0.9800 .
C61 H61C 0.9800 .
C62 H62A 0.9800 .
C62 H62B 0.9800 .
C62 H62C 0.9800 .
C63 H63A 0.9800 .
C63 H63B 0.9800 .
C63 H63C 0.9800 .
C64 N7 1.496(6) .
C64 C65 1.519(6) .
C64 C67 1.520(6) .
C64 C66 1.547(6) .
C65 H65A 0.9800 .
C65 H65B 0.9800 .
C65 H65C 0.9800 .
C66 H66A 0.9800 .
C66 H66B 0.9800 .
C66 H66C 0.9800 .
C67 H67A 0.9800 .
C67 H67B 0.9800 .
C67 H67C 0.9800 .
C68 N5 1.431(10) .
C68 C71 1.493(7) .
C68 C70 1.529(8) .
C68 C69 1.534(8) .
C68 C57A 1.663(11) .
C69 H69A 0.9800 .
C69 H69B 0.9800 .
C69 H69C 0.9800 .
C70 H70A 0.9800 .
C70 H70B 0.9800 .
C70 H70C 0.9800 .
C71 H71A 0.9800 .
C71 H71B 0.9800 .
C71 H71C 0.9800 .
C72 O1 1.438(9) .
C72 C73 1.512(13) .
C72 H72A 0.9900 .
C72 H72B 0.9900 .
C73 C74 1.433(14) .
C73 H73A 0.9900 .
C73 H73B 0.9900 .
C74 C75 1.448(12) .
C74 H74A 0.9900 .
C74 H74B 0.9900 .
C75 O1 1.406(8) .
C75 H75A 0.9900 .
C75 H75B 0.9900 .
C76 O2 1.397(8) .
C76 C77 1.453(11) .
C76 H76A 0.9900 .
C76 H76B 0.9900 .
C77 C79 1.490(11) .
C77 H77A 0.9900 .
C77 H77B 0.9900 .
C78 O2 1.400(10) .
C78 C79 1.467(12) .
C78 H78A 0.9900 .
C78 H78B 0.9900 .
C79 H79A 0.9900 .
C79 H79B 0.9900 .
C80 O3 1.423(7) .
C80 C81 1.500(8) .
C80 H80A 0.9900 .
C80 H80B 0.9900 .
C81 C82 1.488(8) .
C81 H81A 0.9900 .
C81 H81B 0.9900 .
C82 C83 1.480(8) .
C82 H82A 0.9900 .
C82 H82B 0.9900 .
C83 O3 1.428(7) .
C83 H83A 0.9900 .
C83 H83B 0.9900 .
C84 O5 1.418(7) .
C84 C85 1.458(9) .
C84 H84A 0.9900 .
C84 H84B 0.9900 .
C85 C85 1.491(13) 2_655
C85 H85A 0.9900 .
C85 H85B 0.9900 .
C86 C87 1.4200 .
C86 O4 1.308(9) .
C86 H86A 0.9900 .
C86 H86B 0.9900 .
C87 C88 1.4200 .
C87 H87A 0.9900 .
C87 H87B 0.9900 .
C88 C89 1.4200 .
C88 H88A 0.9900 .
C88 H88B 0.9900 .
C89 O4 1.450(8) .
C89 H89A 0.9900 .
C89 H89B 0.9900 .
C90 C91 1.347(13) .
C90 C95 1.356(10) .
C90 H90 0.9500 .
C91 C92 1.417(18) .
C91 H91 0.9500 .
C92 C93 1.404(18) .
C92 H92 0.9500 .
C93 C94 1.376(16) .
C93 H93 0.9500 .
C94 C95 1.356(12) .
C94 H94 0.9500 .
C95 C96 1.483(12) .
C96 H96A 0.9800 .
C96 H96B 0.9800 .
C96 H96C 0.9800 .
C57A N5 0.965(12) .
C57A N5A 1.233(14) .
N5 N5A 1.014(11) .
Na1 O2 2.240(6) .
Na1 O2 2.240(6) 2_655
Na1 O1 2.252(5) 2_655
Na1 O1 2.252(5) .
Na2 O4 2.257(6) .
Na2 O4 2.257(6) 2_655
Na2 O5 2.331(8) .
Na2 O3 2.366(4) 2_655
Na2 O3 2.366(4) .
O5 C84 1.418(7) 2_655
